data_1544582
loop_
_publ_author_name
'El Bakri, Youness'
'Harmaoui, Abdallah'
'Sebhaoui, Jihad'
'Ramli, Youssef'
'Essassi, El Mokhtar'
'Mague, Joel T.'

_publ_section_title
;
 4-Amino-5-tetradecylamino-4<i>H</i>-1,2,4-triazol-1-ium chloride
;
_journal_coeditor_code HB4094
_journal_issue 11
_journal_name_full IUCrData
_journal_page_first x161819
_journal_paper_doi 10.1107/S2414314616018198
_journal_volume 1
_journal_year 2016
_chemical_formula_iupac 'C16 H34 N5 +, Cl +'
_chemical_formula_moiety 'C16 H34 N5 +, Cl +'
_chemical_formula_sum 'C16 H34 Cl N5'
_chemical_formula_weight 331.93
_chemical_name_systematic
;
4-Amino-5-tetradecylamino-4<i>H</i>-1,2,4-triazol-1-ium chloride
;
_space_group_crystal_system monoclinic
_space_group_IT_number 14
_space_group_name_Hall '-P 2ybc'
_space_group_name_H-M_alt 'P 1 21/c 1'
_symmetry_space_group_name_Hall '-P 2ybc'
_symmetry_space_group_name_H-M 'P 1 21/c 1'
_atom_sites_solution_hydrogens difmap
_atom_sites_solution_primary direct
_atom_sites_solution_secondary difmap
_audit_creation_method SHELXL-2014/7
_cell_angle_alpha 90
_cell_angle_beta 105.031(2)
_cell_angle_gamma 90
_cell_formula_units_Z 4
_cell_length_a 21.5980(6)
_cell_length_b 7.0666(2)
_cell_length_c 13.3909(4)
_cell_measurement_reflns_used 8831
_cell_measurement_temperature 150(2)
_cell_measurement_theta_max 72.12
_cell_measurement_theta_min 4.24
_cell_volume 1973.85(10)
_computing_cell_refinement
;
<i>SAINT</i> (Bruker, 2016)
;
_computing_data_collection
;
<i>APEX3</i> (Bruker, 2016)
;
_computing_data_reduction
;
<i>SAINT</i>  (Bruker, 2016)
;
_computing_molecular_graphics
;
<i>DIAMOND</i> (Brandenburg & Putz, 2012)
;
_computing_publication_material
;
<i>SHELXTL</i> (Sheldrick, 2008)
;
_computing_structure_refinement
;
<i>SHELXL2014</i> (Sheldrick, 2015<i>b</i>)
;
_computing_structure_solution
;
<i>SHELXT</i> (Sheldrick, 2015<i>a</i>)
;
_diffrn_ambient_temperature 150(2)
_diffrn_detector_area_resol_mean 10.4167
_diffrn_measured_fraction_theta_full 0.983
_diffrn_measured_fraction_theta_max 0.978
_diffrn_measurement_device_type 'Bruker D8 VENTURE PHOTON 100 CMOS'
_diffrn_measurement_method '\w scans'
_diffrn_radiation_monochromator mirror
_diffrn_radiation_type CuK\a
_diffrn_radiation_wavelength 1.54178
_diffrn_reflns_av_R_equivalents 0.0475
_diffrn_reflns_limit_h_max 26
_diffrn_reflns_limit_h_min -23
_diffrn_reflns_limit_k_max 8
_diffrn_reflns_limit_k_min -8
_diffrn_reflns_limit_l_max 15
_diffrn_reflns_limit_l_min -16
_diffrn_reflns_number 14321
_diffrn_reflns_theta_full 68.000
_diffrn_reflns_theta_max 72.200
_diffrn_reflns_theta_min 4.239
_exptl_absorpt_coefficient_mu 1.736
_exptl_absorpt_correction_T_max 0.95
_exptl_absorpt_correction_T_min 0.82
_exptl_absorpt_correction_type multi-scan
_exptl_absorpt_process_details
;
(<i>SADABS</i>; Bruker, 2016)
;
_exptl_crystal_colour colourless
_exptl_crystal_density_diffrn 1.117
_exptl_crystal_density_method 'not measured'
_exptl_crystal_description plate
_exptl_crystal_F_000 728
_exptl_crystal_size_max 0.29
_exptl_crystal_size_mid 0.21
_exptl_crystal_size_min 0.03
_refine_diff_density_max 0.234
_refine_diff_density_min -0.192
_refine_ls_extinction_method none
_refine_ls_goodness_of_fit_ref 1.069
_refine_ls_hydrogen_treatment refall
_refine_ls_matrix_type full
_refine_ls_number_parameters 335
_refine_ls_number_reflns 3808
_refine_ls_number_restraints 0
_refine_ls_restrained_S_all 1.069
_refine_ls_R_factor_all 0.0596
_refine_ls_R_factor_gt 0.0443
_refine_ls_shift/su_max 0.000
_refine_ls_shift/su_mean 0.000
_refine_ls_structure_factor_coef Fsqd
_refine_ls_weighting_details 'w=1/[\s^2^(Fo^2^)+(0.0529P)^2^+0.6009P] where P=(Fo^2^+2Fc^2^)/3'
_refine_ls_weighting_scheme calc
_refine_ls_wR_factor_gt 0.1108
_refine_ls_wR_factor_ref 0.1211
_reflns_number_gt 3006
_reflns_number_total 3808
_reflns_threshold_expression 'I > 2\s(I)'
_cod_data_source_file hb4094sup1.cif
_cod_data_source_block I
_cod_database_code 1544582
_shelx_space_group_comment
;
The symmetry employed for this shelxl refinement is uniquely defined
by the following loop, which should always be used as a source of
symmetry information in preference to the above space-group names.
They are only intended as comments.
;
_shelx_estimated_absorpt_t_min 0.633
_shelx_estimated_absorpt_t_max 0.950

loop_
_space_group_symop_operation_xyz
'x, y, z'
'-x, y+1/2, -z+1/2'
'-x, -y, -z'
'x, -y-1/2, z-1/2'

loop_
_atom_site_type_symbol
_atom_site_label
_atom_site_fract_x
_atom_site_fract_y
_atom_site_fract_z
_atom_site_U_iso_or_equiv
_atom_site_adp_type
_atom_site_calc_flag
_atom_site_occupancy
N N1 0.07493(9) 0.5920(2) 0.05555(12) 0.0415(4) Uani d 1
H H1 0.0856(11) 0.546(3) 0.117(2) 0.054(7) Uiso d 1
N N2 0.04242(9) 0.7636(2) 0.03771(12) 0.0443(4) Uani d 1
N N3 0.05586(8) 0.6421(2) -0.10682(11) 0.0396(4) Uani d 1
N N4 0.05546(11) 0.6121(3) -0.21102(12) 0.0482(5) Uani d 1
H H4C 0.0739(13) 0.716(4) -0.231(2) 0.075(8) Uiso d 1
H H4D 0.0105(15) 0.599(4) -0.251(2) 0.084(10) Uiso d 1
N N5 0.11118(10) 0.3574(2) -0.04370(13) 0.0477(5) Uani d 1
C C1 0.08315(10) 0.5171(3) -0.03142(14) 0.0389(4) Uani d 1
C C2 0.03191(11) 0.7888(3) -0.06109(15) 0.0430(5) Uani d 1
H H2 0.0101(12) 0.898(4) -0.100(2) 0.058(7) Uiso d 1
C C3 0.14181(12) 0.2353(3) 0.04370(16) 0.0488(5) Uani d 1
H H3A 0.1459(11) 0.110(4) 0.0142(19) 0.056(7) Uiso d 1
H H3B 0.1142(10) 0.228(3) 0.0916(17) 0.045(6) Uiso d 1
C C4 0.20681(12) 0.3084(3) 0.10316(18) 0.0502(5) Uani d 1
H H4A 0.2357(11) 0.312(3) 0.0583(19) 0.055(7) Uiso d 1
H H4B 0.2016(10) 0.442(3) 0.1237(18) 0.049(6) Uiso d 1
C C5 0.23699(12) 0.1955(3) 0.20055(18) 0.0501(5) Uani d 1
H H5A 0.2424(12) 0.057(4) 0.182(2) 0.069(8) Uiso d 1
H H5B 0.2081(11) 0.195(3) 0.2432(18) 0.047(6) Uiso d 1
H H5 0.1083(12) 0.323(4) -0.106(2) 0.062(7) Uiso d 1
C C6 0.30078(12) 0.2777(3) 0.26025(19) 0.0530(6) Uani d 1
H H6A 0.3321(13) 0.276(4) 0.216(2) 0.071(8) Uiso d 1
H H6B 0.2924(12) 0.414(4) 0.272(2) 0.065(7) Uiso d 1
C C7 0.33079(12) 0.1835(3) 0.36325(18) 0.0512(5) Uani d 1
H H7A 0.3350(12) 0.048(4) 0.352(2) 0.066(7) Uiso d 1
H H7B 0.3016(12) 0.197(3) 0.408(2) 0.060(7) Uiso d 1
C C8 0.39563(12) 0.2647(3) 0.41916(19) 0.0514(6) Uani d 1
H H8A 0.4242(12) 0.247(4) 0.375(2) 0.067(8) Uiso d 1
H H8B 0.3899(11) 0.408(4) 0.4251(19) 0.057(7) Uiso d 1
C C9 0.42485(12) 0.1812(3) 0.52507(18) 0.0493(5) Uani d 1
H H9A 0.4283(12) 0.042(4) 0.522(2) 0.063(7) Uiso d 1
H H9B 0.3942(11) 0.200(3) 0.5684(18) 0.051(6) Uiso d 1
C C10 0.48964(12) 0.2627(3) 0.57950(19) 0.0517(6) Uani d 1
H H10A 0.5183(12) 0.243(3) 0.535(2) 0.060(7) Uiso d 1
H H10B 0.4858(12) 0.401(4) 0.5840(19) 0.058(7) Uiso d 1
C C11 0.51906(12) 0.1806(3) 0.68599(19) 0.0500(5) Uani d 1
H H11A 0.5241(13) 0.042(4) 0.682(2) 0.074(8) Uiso d 1
H H11B 0.4903(12) 0.202(3) 0.7273(19) 0.055(7) Uiso d 1
C C12 0.58380(12) 0.2617(3) 0.7403(2) 0.0518(6) Uani d 1
H H12A 0.6129(12) 0.247(4) 0.694(2) 0.066(7) Uiso d 1
H H12B 0.5796(12) 0.399(4) 0.747(2) 0.067(8) Uiso d 1
C C13 0.61347(12) 0.1762(3) 0.84547(19) 0.0518(5) Uani d 1
H H13A 0.6157(12) 0.037(4) 0.837(2) 0.063(7) Uiso d 1
H H13B 0.5853(12) 0.198(3) 0.889(2) 0.062(7) Uiso d 1
C C14 0.67833(12) 0.2564(3) 0.9004(2) 0.0544(6) Uani d 1
H H14A 0.7063(12) 0.241(4) 0.854(2) 0.064(7) Uiso d 1
H H14B 0.6741(12) 0.396(4) 0.911(2) 0.062(7) Uiso d 1
C C15 0.70822(13) 0.1684(4) 1.0053(2) 0.0635(7) Uani d 1
H H15A 0.7103(13) 0.030(4) 0.995(2) 0.073(8) Uiso d 1
H H15B 0.6784(13) 0.185(4) 1.049(2) 0.069(8) Uiso d 1
C C16 0.77319(15) 0.2468(5) 1.0580(3) 0.0826(10) Uani d 1
H H16A 0.7733(14) 0.391(5) 1.073(2) 0.088(10) Uiso d 1
H H16B 0.7894(15) 0.187(5) 1.123(3) 0.098(11) Uiso d 1
H H16C 0.8041(16) 0.224(4) 1.016(2) 0.090(10) Uiso d 1
Cl Cl1 0.09950(3) 0.43921(6) 0.27475(3) 0.04379(16) Uani d 1

loop_
_atom_site_aniso_label
_atom_site_aniso_U_11
_atom_site_aniso_U_22
_atom_site_aniso_U_33
_atom_site_aniso_U_12
_atom_site_aniso_U_13
_atom_site_aniso_U_23
N1 0.0670(12) 0.0325(8) 0.0274(8) -0.0044(7) 0.0165(7) -0.0009(6)
N2 0.0657(12) 0.0327(9) 0.0367(8) -0.0027(8) 0.0175(8) -0.0005(6)
N3 0.0599(10) 0.0343(8) 0.0265(7) -0.0089(7) 0.0148(7) -0.0013(6)
N4 0.0803(14) 0.0417(10) 0.0252(8) -0.0128(9) 0.0183(8) -0.0025(7)
N5 0.0803(13) 0.0352(9) 0.0309(9) -0.0046(8) 0.0204(8) -0.0054(7)
C1 0.0566(12) 0.0327(10) 0.0293(9) -0.0112(8) 0.0145(8) -0.0028(7)
C2 0.0607(13) 0.0339(10) 0.0364(10) -0.0081(9) 0.0159(9) -0.0002(8)
C3 0.0783(16) 0.0302(11) 0.0424(11) -0.0016(10) 0.0238(11) -0.0014(8)
C4 0.0688(15) 0.0392(12) 0.0497(12) 0.0012(10) 0.0281(11) 0.0033(9)
C5 0.0690(15) 0.0368(12) 0.0512(12) 0.0049(10) 0.0277(11) 0.0024(9)
C6 0.0643(15) 0.0448(13) 0.0566(13) 0.0088(11) 0.0275(11) 0.0079(10)
C7 0.0701(16) 0.0351(12) 0.0564(13) 0.0071(10) 0.0311(12) 0.0022(9)
C8 0.0591(14) 0.0414(12) 0.0627(14) 0.0105(10) 0.0319(12) 0.0098(10)
C9 0.0664(15) 0.0318(11) 0.0577(13) 0.0048(9) 0.0304(11) 0.0050(9)
C10 0.0613(15) 0.0377(12) 0.0659(14) 0.0121(10) 0.0343(12) 0.0115(10)
C11 0.0645(15) 0.0336(11) 0.0606(13) 0.0040(9) 0.0320(12) 0.0060(9)
C12 0.0586(14) 0.0367(12) 0.0704(15) 0.0084(10) 0.0351(12) 0.0098(10)
C13 0.0647(15) 0.0343(11) 0.0644(14) 0.0045(10) 0.0312(12) 0.0078(9)
C14 0.0554(14) 0.0369(12) 0.0790(16) 0.0094(10) 0.0317(12) 0.0141(10)
C15 0.0630(16) 0.0485(15) 0.0837(18) 0.0079(12) 0.0273(14) 0.0217(13)
C16 0.0629(19) 0.069(2) 0.110(3) 0.0094(15) 0.0109(18) 0.0388(19)
Cl1 0.0688(3) 0.0359(3) 0.0283(2) 0.0019(2) 0.01565(19) 0.00279(16)

loop_
_atom_type_symbol
_atom_type_description
_atom_type_scat_dispersion_real
_atom_type_scat_dispersion_imag
_atom_type_scat_source
C C 0.0181 0.0091 'International Tables Vol C Tables 4.2.6.8 and 6.1.1.4'
H H 0.0000 0.0000 'International Tables Vol C Tables 4.2.6.8 and 6.1.1.4'
N N 0.0311 0.0180 'International Tables Vol C Tables 4.2.6.8 and 6.1.1.4'
Cl Cl 0.3639 0.7018 'International Tables Vol C Tables 4.2.6.8 and 6.1.1.4'

loop_
_geom_angle_atom_site_label_1
_geom_angle_atom_site_label_2
_geom_angle_atom_site_label_3
_geom_angle
C1 N1 N2 111.84(16)
C1 N1 H1 128.3(16)
N2 N1 H1 119.8(16)
C2 N2 N1 104.02(16)
C1 N3 C2 107.54(15)
C1 N3 N4 121.93(17)
C2 N3 N4 130.53(17)
N3 N4 H4C 106.2(17)
N3 N4 H4D 107.8(18)
H4C N4 H4D 111(2)
C1 N5 C3 122.27(17)
C1 N5 H5 116.5(17)
C3 N5 H5 121.1(17)
N5 C1 N1 128.46(18)
N5 C1 N3 126.38(17)
N1 C1 N3 105.16(17)
N2 C2 N3 111.45(19)
N2 C2 H2 125.8(15)
N3 C2 H2 122.8(15)
N5 C3 C4 112.58(17)
N5 C3 H3A 106.1(14)
C4 C3 H3A 110.5(14)
N5 C3 H3B 109.0(13)
C4 C3 H3B 108.1(13)
H3A C3 H3B 110.6(18)
C3 C4 C5 113.84(18)
C3 C4 H4A 109.9(14)
C5 C4 H4A 110.0(14)
C3 C4 H4B 108.2(13)
C5 C4 H4B 108.3(13)
H4A C4 H4B 106.3(19)
C6 C5 C4 112.28(19)
C6 C5 H5A 110.3(15)
C4 C5 H5A 110.3(15)
C6 C5 H5B 109.5(14)
C4 C5 H5B 108.4(14)
H5A C5 H5B 106(2)
C7 C6 C5 115.3(2)
C7 C6 H6A 109.5(16)
C5 C6 H6A 110.2(16)
C7 C6 H6B 109.5(15)
C5 C6 H6B 105.9(15)
H6A C6 H6B 106(2)
C6 C7 C8 113.87(19)
C6 C7 H7A 109.1(16)
C8 C7 H7A 109.5(15)
C6 C7 H7B 108.8(15)
C8 C7 H7B 108.6(15)
H7A C7 H7B 107(2)
C9 C8 C7 114.95(19)
C9 C8 H8A 110.1(16)
C7 C8 H8A 107.7(16)
C9 C8 H8B 109.9(14)
C7 C8 H8B 107.2(13)
H8A C8 H8B 106(2)
C10 C9 C8 114.30(19)
C10 C9 H9A 109.2(15)
C8 C9 H9A 111.4(16)
C10 C9 H9B 109.8(13)
C8 C9 H9B 108.4(13)
H9A C9 H9B 103.1(19)
C9 C10 C11 114.61(19)
C9 C10 H10A 107.9(15)
C11 C10 H10A 109.8(15)
C9 C10 H10B 109.0(15)
C11 C10 H10B 110.1(15)
H10A C10 H10B 105(2)
C12 C11 C10 114.62(19)
C12 C11 H11A 107.6(16)
C10 C11 H11A 110.5(17)
C12 C11 H11B 109.0(15)
C10 C11 H11B 108.1(14)
H11A C11 H11B 107(2)
C11 C12 C13 114.32(19)
C11 C12 H12A 108.6(15)
C13 C12 H12A 110.5(15)
C11 C12 H12B 108.9(16)
C13 C12 H12B 109.7(16)
H12A C12 H12B 104(2)
C14 C13 C12 114.73(19)
C14 C13 H13A 111.1(15)
C12 C13 H13A 108.0(16)
C14 C13 H13B 107.1(15)
C12 C13 H13B 108.8(15)
H13A C13 H13B 107(2)
C13 C14 C15 114.5(2)
C13 C14 H14A 107.3(15)
C15 C14 H14A 110.8(15)
C13 C14 H14B 109.3(14)
C15 C14 H14B 107.9(15)
H14A C14 H14B 107(2)
C16 C15 C14 113.8(2)
C16 C15 H15A 111.1(16)
C14 C15 H15A 107.2(17)
C16 C15 H15B 110.8(16)
C14 C15 H15B 108.4(16)
H15A C15 H15B 105(2)
C15 C16 H16A 114.1(17)
C15 C16 H16B 110(2)
H16A C16 H16B 106(3)
C15 C16 H16C 111(2)
H16A C16 H16C 108(3)
H16B C16 H16C 108(3)

loop_
_geom_bond_atom_site_label_1
_geom_bond_atom_site_label_2
_geom_bond_distance
N1 C1 1.332(2)
N1 N2 1.391(2)
N1 H1 0.86(3)
N2 C2 1.295(3)
N3 C1 1.356(2)
N3 C2 1.372(3)
N3 N4 1.409(2)
N4 H4C 0.91(3)
N4 H4D 0.98(3)
N5 C1 1.311(3)
N5 C3 1.466(3)
N5 H5 0.86(3)
C2 H2 0.98(3)
C3 C4 1.514(3)
C3 H3A 0.98(2)
C3 H3B 0.98(2)
C4 C5 1.523(3)
C4 H4A 0.97(2)
C4 H4B 1.00(2)
C5 C6 1.518(4)
C5 H5A 1.03(3)
C5 H5B 0.95(2)
C6 C7 1.517(3)
C6 H6A 1.00(3)
C6 H6B 1.00(3)
C7 C8 1.519(4)
C7 H7A 0.97(3)
C7 H7B 0.98(2)
C8 C9 1.514(3)
C8 H8A 0.97(3)
C8 H8B 1.03(3)
C9 C10 1.514(4)
C9 H9A 0.98(3)
C9 H9B 1.00(2)
C10 C11 1.518(3)
C10 H10A 0.97(3)
C10 H10B 0.99(3)
C11 C12 1.512(4)
C11 H11A 0.99(3)
C11 H11B 0.94(3)
C12 C13 1.514(3)
C12 H12A 0.99(3)
C12 H12B 0.98(3)
C13 C14 1.513(4)
C13 H13A 0.99(3)
C13 H13B 0.96(3)
C14 C15 1.518(4)
C14 H14A 0.98(3)
C14 H14B 1.01(3)
C15 C16 1.503(4)
C15 H15A 0.99(3)
C15 H15B 0.98(3)
C16 H16A 1.04(3)
C16 H16B 0.95(4)
C16 H16C 0.99(3)

loop_
_geom_hbond_atom_site_label_D
_geom_hbond_atom_site_label_H
_geom_hbond_atom_site_label_A
_geom_hbond_site_symmetry_A
_geom_hbond_distance_DH
_geom_hbond_distance_HA
_geom_hbond_distance_DA
_geom_hbond_angle_DHA
N1 H1 Cl1 . 0.86(3) 2.19(3) 3.0423(17) 172(2)
N4 H4C Cl1 4_575 0.91(3) 2.50(3) 3.3301(19) 153(2)
N4 H4D Cl1 3_565 0.98(3) 2.33(3) 3.253(2) 156(3)
N5 H5 Cl1 4_565 0.86(3) 2.42(3) 3.1700(17) 146(2)

loop_
_geom_torsion_atom_site_label_1
_geom_torsion_atom_site_label_2
_geom_torsion_atom_site_label_3
_geom_torsion_atom_site_label_4
_geom_torsion
C1 N1 N2 C2 -0.3(2)
C3 N5 C1 N1 -2.9(3)
C3 N5 C1 N3 177.3(2)
N2 N1 C1 N5 -179.6(2)
N2 N1 C1 N3 0.3(2)
C2 N3 C1 N5 179.7(2)
N4 N3 C1 N5 -0.7(3)
C2 N3 C1 N1 -0.1(2)
N4 N3 C1 N1 179.50(17)
N1 N2 C2 N3 0.2(2)
C1 N3 C2 N2 0.0(2)
N4 N3 C2 N2 -179.61(19)
C1 N5 C3 C4 -77.5(3)
N5 C3 C4 C5 174.31(18)
C3 C4 C5 C6 -177.71(19)
C4 C5 C6 C7 174.63(19)
C5 C6 C7 C8 177.98(19)
C6 C7 C8 C9 176.51(19)
C7 C8 C9 C10 179.65(18)
C8 C9 C10 C11 179.65(19)
C9 C10 C11 C12 179.90(19)
C10 C11 C12 C13 -178.78(19)
C11 C12 C13 C14 180.0(2)
C12 C13 C14 C15 -179.3(2)
C13 C14 C15 C16 178.8(3)

_cod_database_fobs_code 1544582
